data_4001394
loop_
_publ_author_name
'Weil, Matthias'
'Puchberger, Michael'
'Schmedt auf der G\"unne, J\"orn'
'Weber, Johannes'

_publ_section_title
;
 Synthesis, Crystal Structure, and Characterization (Vibrational and
 Solid-State31P MAS NMR Spectroscopy) of the High-Temperature Modification
 of Calciumcatena-Polyphosphate(V)
;
_journal_issue 21
_journal_name_full 'Chemistry of Materials'
_journal_page_first 5067
_journal_paper_doi 10.1021/cm071239i
_journal_volume 19
_journal_year 2007
_chemical_formula_structural 'Ca (P O3)2'
_chemical_formula_sum 'Ca O6 P2'
_chemical_formula_weight 198.02
_chemical_name_systematic
; 
Calcium catena-polyphosphate 
;
_space_group_IT_number 9
_symmetry_cell_setting monoclinic
_symmetry_space_group_name_Hall 'C -2yc'
_symmetry_space_group_name_H-M 'C 1 c 1'
_atom_sites_solution_primary direct
_atom_sites_solution_secondary difmap
_audit_creation_method SHELXL-97
_cell_angle_alpha 90.00
_cell_angle_beta 94.514(2)
_cell_angle_gamma 90.00
_cell_formula_units_Z 16
_cell_length_a 13.6835(14)
_cell_length_b 19.981(2)
_cell_length_c 6.7535(7)
_cell_measurement_reflns_used 2317
_cell_measurement_temperature 273(2)
_cell_measurement_theta_max 30.505
_cell_measurement_theta_min 3.403
_cell_volume 1840.7(3)
_computing_cell_refinement 'SAINT (Bruker, 2002)'
_computing_data_collection 'SMART (Bruker, 2002)'
_computing_data_reduction 'SAINT (Bruker, 2002)'
_computing_structure_refinement 'SHELXL-97 (Sheldrick, 1997)'
_computing_structure_solution 'SHELXS-97 (Sheldrick, 1990)'
_diffrn_ambient_temperature 273(2)
_diffrn_measured_fraction_theta_full 0.992
_diffrn_measured_fraction_theta_max 0.992
_diffrn_measurement_device_type 'Bruker SMART CCD'
_diffrn_measurement_method \w
_diffrn_radiation_monochromator graphite
_diffrn_radiation_source 'fine-focus sealed tube'
_diffrn_radiation_type MoK\a
_diffrn_radiation_wavelength 0.71073
_diffrn_reflns_av_R_equivalents 0.0547
_diffrn_reflns_av_sigmaI/netI 0.0691
_diffrn_reflns_limit_h_max 19
_diffrn_reflns_limit_h_min -17
_diffrn_reflns_limit_k_max 28
_diffrn_reflns_limit_k_min -28
_diffrn_reflns_limit_l_max 9
_diffrn_reflns_limit_l_min -9
_diffrn_reflns_number 10661
_diffrn_reflns_theta_full 30.56
_diffrn_reflns_theta_max 30.56
_diffrn_reflns_theta_min 2.99
_diffrn_standards_number 0
_exptl_absorpt_coefficient_mu 2.004
_exptl_absorpt_correction_T_max 0.9352
_exptl_absorpt_correction_T_min 0.6209
_exptl_absorpt_correction_type numerical
_exptl_absorpt_process_details
;
HABITUS (Herrendorf, 1997)
;
_exptl_crystal_colour colourless
_exptl_crystal_density_diffrn 2.858
_exptl_crystal_density_method 'not measured'
_exptl_crystal_description fragment
_exptl_crystal_F_000 1568
_exptl_crystal_size_max 0.19
_exptl_crystal_size_mid 0.15
_exptl_crystal_size_min 0.03
_refine_diff_density_max 1.256
_refine_diff_density_min -0.817
_refine_diff_density_rms 0.181
_refine_ls_abs_structure_details 'Flack (1983), 2113 Friedel pairs'
_refine_ls_abs_structure_Flack 0.46(6)
_refine_ls_extinction_method none
_refine_ls_goodness_of_fit_ref 1.000
_refine_ls_matrix_type full
_refine_ls_number_parameters 326
_refine_ls_number_reflns 4929
_refine_ls_number_restraints 2
_refine_ls_restrained_S_all 0.999
_refine_ls_R_factor_all 0.0672
_refine_ls_R_factor_gt 0.0561
_refine_ls_shift/su_max 0.004
_refine_ls_shift/su_mean 0.001
_refine_ls_structure_factor_coef Fsqd
_refine_ls_weighting_details 'w=1/[\s^2^(Fo^2^)+(0.0528P)^2^+0.7353P] where P=(Fo^2^+2Fc^2^)/3'
_refine_ls_weighting_scheme calc
_refine_ls_wR_factor_gt 0.1205
_refine_ls_wR_factor_ref 0.1263
_reflns_number_gt 4065
_reflns_number_total 4929
_reflns_threshold_expression I>2\s(I)
_cod_data_source_file cm071239i-file001.cif
_cod_data_source_block aCaP2O6
_cod_original_sg_symbol_H-M 'C c'
_cod_database_code 4001394

loop_
_symmetry_equiv_pos_as_xyz
'x, y, z'
'x, -y, z+1/2'
'x+1/2, y+1/2, z'
'x+1/2, -y+1/2, z+1/2'

loop_
_atom_site_label
_atom_site_type_symbol
_atom_site_fract_x
_atom_site_fract_y
_atom_site_fract_z
_atom_site_U_iso_or_equiv
_atom_site_adp_type
_atom_site_occupancy
_atom_site_symmetry_multiplicity
_atom_site_calc_flag
Ca1 Ca 0.16162(13) 0.19102(5) 0.7002(2) 0.0127(2) Uani 1 4 d
Ca2 Ca 0.16979(12) 0.31000(5) 0.1847(2) 0.0110(3) Uani 1 4 d
Ca3 Ca 0.41482(11) 0.05595(7) 0.69535(19) 0.0121(3) Uani 1 4 d
Ca4 Ca 0.41442(10) 0.43450(7) 0.1884(2) 0.0123(3) Uani 1 4 d
P1 P 0.06836(13) 0.06829(9) 0.0662(3) 0.0096(4) Uani 1 4 d
P2 P 0.24801(12) 0.06940(9) 0.3222(3) 0.0082(4) Uani 1 4 d
P3 P 0.33021(12) 0.17038(9) 0.0395(3) 0.0083(3) Uani 1 4 d
P4 P 0.48088(13) 0.19247(9) 0.3587(3) 0.0131(4) Uani 1 4 d
P5 P 0.34433(13) 0.29889(9) 0.5210(3) 0.0107(3) Uani 1 4 d
P6 P 0.49644(12) 0.32365(9) 0.8354(2) 0.0085(3) Uani 1 4 d
P7 P 0.22959(14) 0.55554(9) 0.3637(3) 0.0110(4) Uani 1 4 d
P8 P 0.09696(12) 0.44556(9) 0.5056(3) 0.0088(4) Uani 1 4 d
O1 O 0.0004(3) 0.0136(2) -0.0026(7) 0.0120(9) Uani 1 4 d
O2 O 0.0159(4) 0.1075(2) 0.2320(7) 0.0158(10) Uani 1 4 d
O3 O 0.0995(4) 0.1130(3) -0.0893(8) 0.0263(12) Uani 1 4 d
O4 O 0.1605(4) 0.03582(16) 0.1923(8) 0.0124(7) Uani 1 4 d
O5 O 0.2137(4) 0.1154(3) 0.4700(8) 0.0240(12) Uani 1 4 d
O6 O 0.3164(3) 0.0151(2) 0.3938(7) 0.0166(10) Uani 1 4 d
O7 O 0.3038(4) 0.1073(3) 0.1622(8) 0.0238(11) Uani 1 4 d
O8 O 0.3373(4) 0.1482(2) -0.1675(7) 0.0177(10) Uani 1 4 d
O9 O 0.2613(4) 0.2256(2) 0.0590(8) 0.0202(11) Uani 1 4 d
O10 O 0.4381(3) 0.1869(2) 0.1349(7) 0.0124(9) Uani 1 4 d
O11 O 0.4713(5) 0.1298(3) 0.4665(8) 0.0367(15) Uani 1 4 d
O12 O 0.5800(4) 0.2217(3) 0.3596(8) 0.0239(12) Uani 1 4 d
O13 O 0.4083(7) 0.2430(5) 0.4463(13) 0.074(3) Uani 1 4 d
O14 O 0.2434(4) 0.2720(3) 0.5203(7) 0.0199(11) Uani 1 4 d
O15 O 0.3501(5) 0.3593(3) 0.4038(8) 0.0382(16) Uani 1 4 d
O16 O 0.3890(3) 0.3067(2) 0.7448(7) 0.0130(10) Uani 1 4 d
O17 O 0.5658(4) 0.2704(2) 0.7901(8) 0.0211(11) Uani 1 4 d
O18 O 0.4924(3) 0.3409(2) 1.0495(7) 0.0159(10) Uani 1 4 d
O19 O 0.1650(5) 0.58706(18) 0.1794(9) 0.0173(8) Uani 1 4 d
O20 O 0.2589(3) 0.6105(2) 0.5056(7) 0.0180(10) Uani 1 4 d
O21 O 0.3086(4) 0.5140(2) 0.2995(8) 0.0245(12) Uani 1 4 d
O22 O 0.1492(4) 0.5133(2) 0.4673(7) 0.0204(10) Uani 1 4 d
O23 O 0.0934(4) 0.4011(2) 0.3332(7) 0.0197(11) Uani 1 4 d
O24 O -0.0009(3) 0.4658(2) 0.5655(7) 0.0177(10) Uani 1 4 d

loop_
_atom_site_aniso_label
_atom_site_aniso_U_11
_atom_site_aniso_U_22
_atom_site_aniso_U_33
_atom_site_aniso_U_23
_atom_site_aniso_U_13
_atom_site_aniso_U_12
Ca1 0.0136(5) 0.0132(5) 0.0113(5) 0.0010(6) 0.0014(4) -0.0004(6)
Ca2 0.0117(6) 0.0097(5) 0.0116(5) -0.0038(6) 0.0017(4) 0.0007(5)
Ca3 0.0162(7) 0.0114(6) 0.0088(6) -0.0025(5) 0.0012(5) 0.0015(5)
Ca4 0.0097(6) 0.0128(6) 0.0144(7) 0.0014(5) 0.0013(5) -0.0012(5)
P1 0.0089(9) 0.0098(7) 0.0098(9) 0.0006(6) -0.0008(7) 0.0013(6)
P2 0.0070(8) 0.0098(7) 0.0077(8) 0.0023(6) -0.0010(6) 0.0001(6)
P3 0.0053(8) 0.0089(7) 0.0102(8) -0.0008(6) -0.0025(6) 0.0012(6)
P4 0.0090(9) 0.0187(8) 0.0106(9) 0.0013(7) -0.0050(7) 0.0000(7)
P5 0.0095(9) 0.0138(8) 0.0090(8) -0.0011(6) 0.0017(6) -0.0012(6)
P6 0.0101(9) 0.0082(6) 0.0073(8) 0.0021(6) 0.0011(7) -0.0008(6)
P7 0.0121(9) 0.0092(8) 0.0115(9) -0.0037(6) -0.0004(7) -0.0012(7)
P8 0.0060(9) 0.0108(7) 0.0090(9) 0.0013(6) -0.0035(7) 0.0013(6)
O1 0.011(2) 0.013(2) 0.012(2) -0.0001(17) -0.0035(18) -0.0033(17)
O2 0.017(2) 0.017(2) 0.013(2) 0.0000(18) 0.0012(19) 0.0006(18)
O3 0.034(3) 0.026(3) 0.018(3) 0.010(2) -0.002(2) -0.003(2)
O4 0.0089(16) 0.0124(15) 0.0151(17) 0.007(2) -0.0040(13) -0.005(2)
O5 0.022(3) 0.027(3) 0.022(3) -0.014(2) 0.001(2) 0.002(2)
O6 0.012(2) 0.018(2) 0.020(3) 0.0078(19) -0.001(2) 0.0034(18)
O7 0.017(3) 0.029(3) 0.024(3) 0.012(2) -0.004(2) -0.008(2)
O8 0.019(3) 0.022(2) 0.012(2) -0.0007(19) -0.002(2) 0.0013(19)
O9 0.019(3) 0.017(2) 0.025(3) -0.002(2) 0.000(2) 0.0099(19)
O10 0.011(2) 0.017(2) 0.009(2) -0.0036(18) -0.0042(18) 0.0025(17)
O11 0.041(4) 0.046(3) 0.022(3) 0.014(3) -0.006(3) -0.024(3)
O12 0.011(3) 0.034(3) 0.025(3) 0.002(2) -0.008(2) -0.013(2)
O13 0.042(3) 0.126(6) 0.050(3) -0.064(4) -0.030(3) 0.061(4)
O14 0.016(3) 0.030(3) 0.014(2) 0.011(2) -0.001(2) -0.010(2)
O15 0.054(4) 0.039(3) 0.020(3) 0.022(3) -0.013(3) -0.020(3)
O16 0.008(2) 0.024(2) 0.007(2) -0.0011(18) -0.0020(17) -0.0075(18)
O17 0.012(2) 0.021(2) 0.030(3) -0.006(2) 0.000(2) 0.0061(19)
O18 0.017(2) 0.019(2) 0.011(2) 0.0000(18) 0.0008(19) -0.0029(18)
O19 0.022(2) 0.0150(16) 0.014(2) 0.003(2) -0.0040(16) -0.001(2)
O20 0.022(3) 0.016(2) 0.014(2) 0.0004(18) -0.0073(19) -0.0038(18)
O21 0.016(3) 0.031(3) 0.026(3) -0.003(2) -0.003(2) 0.015(2)
O22 0.021(3) 0.016(2) 0.024(3) 0.0061(19) 0.001(2) -0.0055(19)
O23 0.024(3) 0.018(2) 0.016(2) -0.0041(18) -0.002(2) -0.0002(19)
O24 0.010(2) 0.019(2) 0.025(3) -0.0046(19) 0.0071(18) 0.0013(17)

loop_
_atom_type_symbol
_atom_type_description
_atom_type_scat_dispersion_real
_atom_type_scat_dispersion_imag
_atom_type_scat_source
O O 0.0106 0.0060 'International Tables Vol C Tables 4.2.6.8 and 6.1.1.4'
P P 0.1023 0.0942 'International Tables Vol C Tables 4.2.6.8 and 6.1.1.4'
Ca Ca 0.2262 0.3064 'International Tables Vol C Tables 4.2.6.8 and 6.1.1.4'

loop_
_geom_angle_atom_site_label_1
_geom_angle_atom_site_label_2
_geom_angle_atom_site_label_3
_geom_angle
_geom_angle_site_symmetry_1
_geom_angle_site_symmetry_3
O3 Ca1 O5 96.87(16) 1_556 .
O3 Ca1 O14 171.9(2) 1_556 .
O5 Ca1 O14 85.3(2) . .
O3 Ca1 O12 90.4(2) 1_556 4_455
O5 Ca1 O12 164.3(2) . 4_455
O14 Ca1 O12 89.37(15) . 4_455
O3 Ca1 O18 73.13(18) 1_556 4_454
O5 Ca1 O18 83.47(18) . 4_454
O14 Ca1 O18 114.88(18) . 4_454
O12 Ca1 O18 85.36(17) 4_455 4_454
O3 Ca1 O8 86.68(18) 1_556 1_556
O5 Ca1 O8 72.31(18) . 1_556
O14 Ca1 O8 86.61(18) . 1_556
O12 Ca1 O8 122.21(19) 4_455 1_556
O18 Ca1 O8 146.34(13) 4_454 1_556
O3 Ca1 O9 79.08(19) 1_556 1_556
O5 Ca1 O9 126.31(19) . 1_556
O14 Ca1 O9 93.35(17) . 1_556
O12 Ca1 O9 68.72(16) 4_455 1_556
O18 Ca1 O9 141.63(17) 4_454 1_556
O8 Ca1 O9 54.07(15) 1_556 1_556
O3 Ca1 O17 124.86(19) 1_556 4_454
O5 Ca1 O17 71.97(18) . 4_454
O14 Ca1 O17 63.20(15) . 4_454
O12 Ca1 O17 92.42(16) 4_455 4_454
O18 Ca1 O17 52.32(15) 4_454 4_454
O8 Ca1 O17 134.44(16) 1_556 4_454
O9 Ca1 O17 150.71(11) 1_556 4_454
O3 Ca1 P3 75.42(16) 1_556 1_556
O5 Ca1 P3 99.00(15) . 1_556
O14 Ca1 P3 96.59(14) . 1_556
O12 Ca1 P3 96.32(13) 4_455 1_556
O18 Ca1 P3 148.52(13) 4_454 1_556
O8 Ca1 P3 27.84(11) 1_556 1_556
O9 Ca1 P3 27.73(10) 1_556 1_556
O17 Ca1 P3 157.93(12) 4_454 1_556
O3 Ca1 P6 97.97(15) 1_556 4_454
O5 Ca1 P6 70.27(15) . 4_454
O14 Ca1 P6 90.07(13) . 4_454
O12 Ca1 P6 94.97(13) 4_455 4_454
O18 Ca1 P6 26.76(11) 4_454 4_454
O8 Ca1 P6 142.58(12) 1_556 4_454
O9 Ca1 P6 163.27(12) 1_556 4_454
O17 Ca1 P6 26.94(9) 4_454 4_454
P3 Ca1 P6 166.94(5) 1_556 4_454
O3 Ca1 Ca2 83.52(15) 1_556 1_556
O5 Ca1 Ca2 159.37(15) . 1_556
O14 Ca1 Ca2 91.68(13) . 1_556
O12 Ca1 Ca2 35.35(12) 4_455 1_556
O18 Ca1 Ca2 116.06(11) 4_454 1_556
O8 Ca1 Ca2 87.15(12) 1_556 1_556
O9 Ca1 Ca2 33.37(10) 1_556 1_556
O17 Ca1 Ca2 124.49(11) 4_454 1_556
P3 Ca1 Ca2 61.01(5) 1_556 1_556
P6 Ca1 Ca2 130.22(5) 4_454 1_556
O3 Ca1 Ca4 43.69(15) 1_556 4_455
O5 Ca1 Ca4 83.57(14) . 4_455
O14 Ca1 Ca4 144.37(14) . 4_455
O12 Ca1 Ca4 92.29(15) 4_455 4_455
O18 Ca1 Ca4 30.15(11) 4_454 4_455
O8 Ca1 Ca4 121.48(12) 1_556 4_455
O9 Ca1 Ca4 120.31(12) 1_556 4_455
O17 Ca1 Ca4 81.17(10) 4_454 4_455
P3 Ca1 Ca4 118.54(5) 1_556 4_455
P6 Ca1 Ca4 54.32(4) 4_454 4_455
Ca2 Ca1 Ca4 109.71(5) 1_556 4_455
O17 Ca2 O9 88.28(14) 4_454 .
O17 Ca2 O23 95.87(19) 4_454 .
O9 Ca2 O23 173.2(2) . .
O17 Ca2 O20 167.4(2) 4_454 2_564
O9 Ca2 O20 89.22(18) . 2_564
O23 Ca2 O20 87.86(16) . 2_564
O17 Ca2 O12 79.72(19) 4_454 4_454
O9 Ca2 O12 74.67(17) . 4_454
O23 Ca2 O12 111.31(18) . 4_454
O20 Ca2 O12 87.67(18) 2_564 4_454
O17 Ca2 O14 74.01(17) 4_454 .
O9 Ca2 O14 85.45(18) . .
O23 Ca2 O14 90.52(18) . .
O20 Ca2 O14 118.12(17) 2_564 .
O12 Ca2 O14 147.40(14) 4_454 .
O17 Ca2 O15 126.41(18) 4_454 .
O9 Ca2 O15 88.4(2) . .
O23 Ca2 O15 84.84(18) . .
O20 Ca2 O15 65.87(15) 2_564 .
O12 Ca2 O15 148.94(18) 4_454 .
O14 Ca2 O15 52.41(14) . .
O17 Ca2 P5 100.32(15) 4_454 .
O9 Ca2 P5 79.16(15) . .
O23 Ca2 P5 94.79(13) . .
O20 Ca2 P5 91.36(13) 2_564 .
O12 Ca2 P5 153.82(13) 4_454 .
O14 Ca2 P5 27.24(11) . .
O15 Ca2 P5 27.09(10) . .
O17 Ca2 P4 73.80(15) 4_454 4_454
O9 Ca2 P4 99.51(15) . 4_454
O23 Ca2 P4 86.82(13) . 4_454
O20 Ca2 P4 94.42(12) 2_564 4_454
O12 Ca2 P4 25.67(12) 4_454 4_454
O14 Ca2 P4 147.24(12) . 4_454
O15 Ca2 P4 158.82(11) . 4_454
P5 Ca2 P4 174.06(6) . 4_454
O17 Ca2 Ca1 82.00(15) 4_454 1_554
O9 Ca2 Ca1 41.52(14) . 1_554
O23 Ca2 Ca1 144.37(14) . 1_554
O20 Ca2 Ca1 87.93(12) 2_564 1_554
O12 Ca2 Ca1 33.15(12) 4_454 1_554
O14 Ca2 Ca1 122.30(13) . 1_554
O15 Ca2 Ca1 124.93(14) . 1_554
P5 Ca2 Ca1 120.68(6) . 1_554
P4 Ca2 Ca1 58.28(5) 4_454 1_554
O17 Ca2 Ca4 158.84(15) 4_454 .
O9 Ca2 Ca4 88.82(15) . .
O23 Ca2 Ca4 85.38(12) . .
O20 Ca2 Ca4 33.35(12) 2_564 .
O12 Ca2 Ca4 119.56(14) 4_454 .
O14 Ca2 Ca4 84.86(12) . .
O15 Ca2 Ca4 32.52(10) . .
P5 Ca2 Ca4 58.56(4) . .
P4 Ca2 Ca4 127.33(5) 4_454 .
Ca1 Ca2 Ca4 109.09(4) 1_554 .
O17 Ca2 Ca1 45.05(14) 4_454 .
O9 Ca2 Ca1 86.68(14) . .
O23 Ca2 Ca1 92.45(12) . .
O20 Ca2 Ca1 147.07(13) 2_564 .
O12 Ca2 Ca1 122.37(14) 4_454 .
O14 Ca2 Ca1 28.98(11) . .
O15 Ca2 Ca1 81.35(10) . .
P5 Ca2 Ca1 55.79(5) . .
P4 Ca2 Ca1 118.48(6) 4_454 .
Ca1 Ca2 Ca1 109.61(3) 1_554 .
Ca4 Ca2 Ca1 113.84(5) . .
O11 Ca3 O24 92.3(2) . 3_545
O11 Ca3 O8 87.0(2) . 1_556
O24 Ca3 O8 177.36(19) 3_545 1_556
O11 Ca3 O6 165.8(2) . 2
O24 Ca3 O6 93.87(16) 3_545 2
O8 Ca3 O6 87.34(17) 1_556 2
O11 Ca3 O6 81.39(19) . .
O24 Ca3 O6 72.07(16) 3_545 .
O8 Ca3 O6 110.33(18) 1_556 .
O6 Ca3 O6 88.41(13) 2 .
O11 Ca3 O23 71.65(18) . 4
O24 Ca3 O23 85.08(16) 3_545 4
O8 Ca3 O23 92.28(16) 1_556 4
O6 Ca3 O23 121.57(16) 2 4
O6 Ca3 O23 143.80(16) . 4
O11 Ca3 O24 125.41(19) . 4
O24 Ca3 O24 92.06(14) 3_545 4
O8 Ca3 O24 86.24(16) 1_556 4
O6 Ca3 O24 67.09(15) 2 4
O6 Ca3 O24 150.16(15) . 4
O23 Ca3 O24 54.62(14) 4 4
O11 Ca3 P8 99.39(16) . 4
O24 Ca3 P8 81.60(13) 3_545 4
O8 Ca3 P8 95.98(13) 1_556 4
O6 Ca3 P8 94.11(13) 2 4
O6 Ca3 P8 153.66(13) . 4
O23 Ca3 P8 27.82(10) 4 4
O24 Ca3 P8 28.34(10) 4 4
O11 Ca3 P2 71.52(16) . .
O24 Ca3 P2 96.23(13) 3_545 .
O8 Ca3 P2 86.00(13) 1_556 .
O6 Ca3 P2 95.14(13) 2 .
O6 Ca3 P2 25.58(11) . .
O23 Ca3 P2 143.16(11) 4 .
O24 Ca3 P2 160.91(11) 4 .
P8 Ca3 P2 170.62(7) 4 .
O11 Ca3 P3 99.87(18) . 1_556
O24 Ca3 P3 160.47(14) 3_545 1_556
O8 Ca3 P3 18.07(12) 1_556 1_556
O6 Ca3 P3 77.88(12) 2 1_556
O6 Ca3 P3 124.64(13) . 1_556
O23 Ca3 P3 84.35(11) 4 1_556
O24 Ca3 P3 68.44(10) 4 1_556
P8 Ca3 P3 81.38(5) 4 1_556
P2 Ca3 P3 102.08(6) . 1_556
O11 Ca3 P2 150.34(16) . 2
O24 Ca3 P2 83.82(12) 3_545 2
O8 Ca3 P2 98.02(13) 1_556 2
O6 Ca3 P2 19.52(11) 2 2
O6 Ca3 P2 69.40(12) . 2
O23 Ca3 P2 136.76(11) 4 2
O24 Ca3 P2 84.19(11) 4 2
P8 Ca3 P2 109.04(6) 4 2
P2 Ca3 P2 79.67(5) . 2
P3 Ca3 P2 92.75(6) 1_556 2
O11 Ca3 Ca3 76.89(16) . 2_554
O24 Ca3 Ca3 39.82(13) 3_545 2_554
O8 Ca3 Ca3 142.22(13) 1_556 2_554
O6 Ca3 Ca3 100.00(12) 2 2_554
O6 Ca3 Ca3 34.12(11) . 2_554
O23 Ca3 Ca3 113.92(10) 4 2_554
O24 Ca3 Ca3 130.85(11) 4 2_554
P8 Ca3 Ca3 120.06(5) 4 2_554
P2 Ca3 Ca3 56.60(4) . 2_554
P3 Ca3 Ca3 158.53(4) 1_556 2_554
P2 Ca3 Ca3 81.57(5) 2 2_554
O15 Ca4 O21 87.9(2) . .
O15 Ca4 O18 86.7(2) . 1_554
O21 Ca4 O18 167.95(19) . 1_554
O15 Ca4 O1 172.1(2) . 3
O21 Ca4 O1 93.87(17) . 3
O18 Ca4 O1 92.97(16) 1_554 3
O15 Ca4 O1 85.57(18) . 4
O21 Ca4 O1 73.37(16) . 4
O18 Ca4 O1 116.86(16) 1_554 4
O1 Ca4 O1 87.58(11) 3 4
O15 Ca4 O20 74.34(18) . 2_564
O21 Ca4 O20 83.04(17) . 2_564
O18 Ca4 O20 85.13(16) 1_554 2_564
O1 Ca4 O20 113.49(16) 3 2_564
O1 Ca4 O20 149.52(17) 4 2_564
O15 Ca4 O3 80.07(19) . 4
O21 Ca4 O3 125.51(17) . 4
O18 Ca4 O3 63.98(15) 1_554 4
O1 Ca4 O3 92.69(16) 3 4
O1 Ca4 O3 52.95(13) 4 4
O20 Ca4 O3 140.81(14) 2_564 4
O15 Ca4 O21 125.29(19) . 2_564
O21 Ca4 O21 77.46(13) . 2_564
O18 Ca4 O21 97.00(16) 1_554 2_564
O1 Ca4 O21 62.57(13) 3 2_564
O1 Ca4 O21 136.31(14) 4 2_564
O20 Ca4 O21 51.89(13) 2_564 2_564
O3 Ca4 O21 148.97(16) 4 2_564
O15 Ca4 P1 75.21(15) . 4
O21 Ca4 P1 98.26(14) . 4
O18 Ca4 P1 90.75(13) 1_554 4
O1 Ca4 P1 96.93(12) 3 4
O1 Ca4 P1 27.27(10) 4 4
O20 Ca4 P1 149.45(12) 2_564 4
O3 Ca4 P1 27.29(10) 4 4
O21 Ca4 P1 158.31(10) 2_564 4
O15 Ca4 P7 98.68(16) . 2_564
O21 Ca4 P7 72.57(14) . 2_564
O18 Ca4 P7 97.63(13) 1_554 2_564
O1 Ca4 P7 89.17(12) 3 2_564
O1 Ca4 P7 145.47(12) 4 2_564
O20 Ca4 P7 26.81(11) 2_564 2_564
O3 Ca4 P7 161.57(11) 4 2_564
O21 Ca4 P7 26.63(9) 2_564 2_564
P1 Ca4 P7 169.38(8) 4 2_564
O15 Ca4 P6 100.10(17) . 1_554
O21 Ca4 P6 153.78(14) . 1_554
O18 Ca4 P6 19.62(12) 1_554 1_554
O1 Ca4 P6 81.62(12) 3 1_554
O1 Ca4 P6 131.76(11) 4 1_554
O20 Ca4 P6 75.32(11) 2_564 1_554
O3 Ca4 P6 80.63(10) 4 1_554
O21 Ca4 P6 77.57(11) 2_564 1_554
P1 Ca4 P6 107.92(6) 4 1_554
P7 Ca4 P6 81.51(5) 2_564 1_554
O15 Ca4 P1 154.13(16) . 3
O21 Ca4 P1 87.48(14) . 3
O18 Ca4 P1 102.00(13) 1_554 3
O1 Ca4 P1 18.88(11) 3 3
O1 Ca4 P1 68.73(11) 4 3
O20 Ca4 P1 130.17(12) 2_564 3
O3 Ca4 P1 82.00(12) 4 3
O21 Ca4 P1 78.29(9) 2_564 3
P1 Ca4 P1 80.30(6) 4 3
P7 Ca4 P1 104.15(6) 2_564 3
P6 Ca4 P1 95.19(6) 1_554 3
O3 P1 O1 115.7(3) . .
O3 P1 O2 112.3(3) . .
O1 P1 O2 106.1(3) . .
O3 P1 O4 111.5(3) . .
O1 P1 O4 108.4(2) . .
O2 P1 O4 101.9(3) . .
O3 P1 Ca4 69.4(2) . 4_454
O1 P1 Ca4 51.47(18) . 4_454
O2 P1 Ca4 105.5(2) . 4_454
O4 P1 Ca4 149.72(19) . 4_454
O3 P1 Ca4 146.9(2) . 3_445
O1 P1 Ca4 31.60(18) . 3_445
O2 P1 Ca4 84.10(18) . 3_445
O4 P1 Ca4 91.61(17) . 3_445
Ca4 P1 Ca4 78.76(5) 4_454 3_445
O5 P2 O6 117.6(3) . .
O5 P2 O7 111.6(3) . .
O6 P2 O7 104.4(3) . .
O5 P2 O4 112.1(3) . .
O6 P2 O4 107.5(3) . .
O7 P2 O4 102.2(3) . .
O5 P2 Ca3 76.6(2) . .
O6 P2 Ca3 46.2(2) . .
O7 P2 Ca3 102.9(2) . .
O4 P2 Ca3 147.73(17) . .
O5 P2 Ca3 149.1(2) . 2_554
O6 P2 Ca3 33.0(2) . 2_554
O7 P2 Ca3 79.4(2) . 2_554
O4 P2 Ca3 92.30(19) . 2_554
Ca3 P2 Ca3 72.81(4) . 2_554
O9 P3 O8 113.7(3) . .
O9 P3 O7 112.5(3) . .
O8 P3 O7 107.1(3) . .
O9 P3 O10 112.9(3) . .
O8 P3 O10 108.4(3) . .
O7 P3 O10 101.4(3) . .
O9 P3 Ca1 61.8(2) . 1_554
O8 P3 Ca1 56.6(2) . 1_554
O7 P3 Ca1 107.7(2) . 1_554
O10 P3 Ca1 150.13(19) . 1_554
O9 P3 Ca3 142.8(2) . 1_554
O8 P3 Ca3 29.6(2) . 1_554
O7 P3 Ca3 85.9(2) . 1_554
O10 P3 Ca3 93.38(18) . 1_554
Ca1 P3 Ca3 82.22(6) 1_554 1_554
O11 P4 O12 117.1(4) . .
O11 P4 O13 106.3(5) . .
O12 P4 O13 110.7(5) . .
O11 P4 O10 112.1(3) . .
O12 P4 O10 107.6(3) . .
O13 P4 O10 102.0(4) . .
O11 P4 Ca2 75.4(2) . 4
O12 P4 Ca2 47.5(2) . 4
O13 P4 Ca2 104.3(3) . 4
O10 P4 Ca2 149.15(19) . 4
O15 P5 O14 113.0(4) . .
O15 P5 O13 111.8(5) . .
O14 P5 O13 107.0(5) . .
O15 P5 O16 113.8(3) . .
O14 P5 O16 109.1(3) . .
O13 P5 O16 101.4(4) . .
O15 P5 Ca2 67.7(2) . .
O14 P5 Ca2 51.2(2) . .
O13 P5 Ca2 103.5(3) . .
O16 P5 Ca2 152.12(19) . .
O17 P6 O18 116.2(3) . .
O17 P6 O2 113.9(3) . 4
O18 P6 O2 104.4(3) . 4
O17 P6 O16 111.0(3) . .
O18 P6 O16 108.7(3) . .
O2 P6 O16 101.5(3) 4 .
O17 P6 Ca1 70.7(2) . 4
O18 P6 Ca1 49.98(19) . 4
O2 P6 Ca1 106.6(2) 4 4
O16 P6 Ca1 148.18(18) . 4
O17 P6 Ca4 147.6(2) . 1_556
O18 P6 Ca4 32.46(19) . 1_556
O2 P6 Ca4 79.84(19) 4 1_556
O16 P6 Ca4 93.49(19) . 1_556
Ca1 P6 Ca4 77.31(5) 4 1_556
O21 P7 O20 116.3(3) . .
O21 P7 O22 112.6(3) . .
O20 P7 O22 105.6(3) . .
O21 P7 O19 111.8(3) . .
O20 P7 O19 108.3(3) . .
O22 P7 O19 101.1(3) . .
O21 P7 Ca4 71.1(2) . 2_565
O20 P7 Ca4 50.22(19) . 2_565
O22 P7 Ca4 105.5(2) . 2_565
O19 P7 Ca4 149.61(19) . 2_565
O23 P8 O24 114.1(3) . .
O23 P8 O22 112.4(3) . .
O24 P8 O22 104.1(3) . .
O23 P8 O19 108.8(3) . 2_565
O24 P8 O19 113.6(3) . 2_565
O22 P8 O19 103.3(3) . 2_565
O23 P8 Ca3 59.0(2) . 4_454
O24 P8 Ca3 59.8(2) . 4_454
O22 P8 Ca3 104.4(2) . 4_454
O19 P8 Ca3 152.3(2) 2_565 4_454
P1 O1 Ca4 129.5(3) . 3_445
P1 O1 Ca4 101.3(2) . 4_454
Ca4 O1 Ca4 119.69(18) 3_445 4_454
P6 O2 P1 147.9(3) 4_454 .
P1 O3 Ca1 172.0(4) . 1_554
P1 O3 Ca4 83.4(2) . 4_454
Ca1 O3 Ca4 104.0(2) 1_554 4_454
P2 O4 P1 130.9(2) . .
P2 O5 Ca1 178.3(4) . .
P2 O6 Ca3 127.4(3) . 2_554
P2 O6 Ca3 108.2(3) . .
Ca3 O6 Ca3 110.82(19) 2_554 .
P2 O7 P3 154.0(4) . .
P3 O8 Ca3 132.3(3) . 1_554
P3 O8 Ca1 95.6(2) . 1_554
Ca3 O8 Ca1 123.2(2) 1_554 1_554
P3 O9 Ca2 163.4(3) . .
P3 O9 Ca1 90.5(2) . 1_554
Ca2 O9 Ca1 105.10(19) . 1_554
P4 O10 P3 131.4(3) . .
P4 O11 Ca3 158.2(4) . .
P4 O12 Ca1 138.9(3) . 4_554
P4 O12 Ca2 106.8(3) . 4
Ca1 O12 Ca2 111.51(19) 4_554 4
P5 O13 P4 173.2(9) . .
P5 O14 Ca1 136.6(3) . .
P5 O14 Ca2 101.5(2) . .
Ca1 O14 Ca2 119.8(2) . .
P5 O15 Ca4 157.6(4) . .
P5 O15 Ca2 85.2(3) . .
Ca4 O15 Ca2 104.27(19) . .
P6 O16 P5 131.5(3) . .
P6 O17 Ca2 174.0(4) . 4
P6 O17 Ca1 82.4(2) . 4
Ca2 O17 Ca1 102.95(19) 4 4
P6 O18 Ca4 127.9(3) . 1_556
P6 O18 Ca1 103.3(2) . 4
Ca4 O18 Ca1 117.5(2) 1_556 4
P8 O19 P7 132.3(2) 2_564 .
P7 O20 Ca2 133.9(3) . 2_565
P7 O20 Ca4 103.0(2) . 2_565
Ca2 O20 Ca4 115.52(19) 2_565 2_565
P7 O21 Ca4 170.5(3) . .
P7 O21 Ca4 82.3(2) . 2_565
Ca4 O21 Ca4 104.03(18) . 2_565
P8 O22 P7 150.9(3) . .
P8 O23 Ca2 144.9(3) . .
P8 O23 Ca3 93.1(2) . 4_454
Ca2 O23 Ca3 121.33(19) . 4_454
P8 O24 Ca3 142.3(3) . 3_455
P8 O24 Ca3 91.9(2) . 4_454
Ca3 O24 Ca3 106.42(18) 3_455 4_454

loop_
_geom_bond_atom_site_label_1
_geom_bond_atom_site_label_2
_geom_bond_distance
_geom_bond_site_symmetry_2
_geom_bond_publ_flag
Ca1 O3 2.316(5) 1_556 y
Ca1 O5 2.320(5) . y
Ca1 O14 2.358(5) . y
Ca1 O12 2.374(5) 4_455 y
Ca1 O18 2.536(5) 4_454 y
Ca1 O8 2.640(5) 1_556 y
Ca1 O9 2.773(5) 1_556 y
Ca1 O17 3.068(6) 4_454 y
Ca1 P3 3.148(3) 1_556 ?
Ca1 P6 3.223(2) 4_454 ?
Ca1 Ca2 4.039(2) 1_556 ?
Ca1 Ca4 4.207(2) 4_455 ?
Ca2 O17 2.297(5) 4_454 ?
Ca2 O9 2.301(5) . y
Ca2 O23 2.362(5) . y
Ca2 O20 2.389(5) 2_564 y
Ca2 O12 2.511(5) 4_454 y
Ca2 O14 2.523(5) . y
Ca2 O15 2.945(6) . y
Ca2 P5 3.171(3) . ?
Ca2 P4 3.261(2) 4_454 ?
Ca2 Ca1 4.039(2) 1_554 ?
Ca2 Ca4 4.1691(19) . ?
Ca3 O11 2.314(6) . y
Ca3 O24 2.346(5) 3_545 y
Ca3 O8 2.352(5) 1_556 y
Ca3 O6 2.431(5) 2 y
Ca3 O6 2.489(5) . y
Ca3 O23 2.686(5) 4 y
Ca3 O24 2.704(5) 4 y
Ca3 P8 3.127(2) 4 ?
Ca3 P2 3.275(2) . ?
Ca3 P3 3.520(2) 1_556 ?
Ca3 P2 3.539(2) 2 ?
Ca3 Ca3 4.0500(15) 2_554 ?
Ca4 O15 2.313(5) . y
Ca4 O21 2.314(5) . y
Ca4 O18 2.383(5) 1_554 y
Ca4 O1 2.405(5) 3 y
Ca4 O1 2.535(5) 4 y
Ca4 O20 2.539(5) 2_564 y
Ca4 O3 2.995(6) 4 y
Ca4 O21 3.075(5) 2_564 y
Ca4 P1 3.179(2) 4 ?
Ca4 P7 3.220(2) 2_564 ?
Ca4 P6 3.503(2) 1_554 ?
Ca4 P1 3.541(2) 3 ?
P1 O3 1.467(5) . y
P1 O1 1.485(5) . y
P1 O2 1.584(5) . y
P1 O4 1.602(5) . y
P1 Ca4 3.179(2) 4_454 ?
P1 Ca4 3.541(2) 3_445 ?
P2 O5 1.462(5) . y
P2 O6 1.489(5) . y
P2 O7 1.566(5) . y
P2 O4 1.577(5) . y
P2 Ca3 3.539(2) 2_554 ?
P3 O9 1.465(5) . y
P3 O8 1.477(5) . y
P3 O7 1.567(5) . y
P3 O10 1.598(5) . y
P3 Ca1 3.148(3) 1_554 ?
P3 Ca3 3.520(2) 1_554 ?
P4 O11 1.459(6) . y
P4 O12 1.476(5) . y
P4 O13 1.565(7) . y
P4 O10 1.581(5) . y
P4 Ca2 3.261(2) 4 ?
P5 O15 1.449(5) . y
P5 O14 1.481(5) . y
P5 O13 1.529(7) . y
P5 O16 1.593(5) . y
P6 O17 1.473(5) . y
P6 O18 1.491(5) . y
P6 O2 1.575(5) 4 y
P6 O16 1.584(5) . y
P6 Ca1 3.223(2) 4 ?
P6 Ca4 3.503(2) 1_556 ?
P7 O21 1.456(5) . y
P7 O20 1.491(5) . y
P7 O22 1.591(5) . y
P7 O19 1.598(6) . y
P7 Ca4 3.220(2) 2_565 ?
P8 O23 1.462(5) . y
P8 O24 1.485(5) . y
P8 O22 1.562(5) . y
P8 O19 1.580(6) 2_565 y
P8 Ca3 3.127(2) 4_454 ?
O1 Ca4 2.405(5) 3_445 ?
O1 Ca4 2.535(5) 4_454 ?
O2 P6 1.575(5) 4_454 ?
O3 Ca1 2.316(5) 1_554 ?
O3 Ca4 2.995(6) 4_454 ?
O6 Ca3 2.431(5) 2_554 ?
O8 Ca3 2.352(5) 1_554 ?
O8 Ca1 2.640(5) 1_554 ?
O9 Ca1 2.773(5) 1_554 ?
O12 Ca1 2.374(5) 4_554 ?
O12 Ca2 2.511(5) 4 ?
O17 Ca2 2.297(5) 4 ?
O17 Ca1 3.068(6) 4 ?
O18 Ca4 2.383(5) 1_556 ?
O18 Ca1 2.536(5) 4 ?
O19 P8 1.580(6) 2_564 ?
O20 Ca2 2.389(5) 2_565 ?
O20 Ca4 2.539(5) 2_565 ?
O21 Ca4 3.075(5) 2_565 ?
O23 Ca3 2.686(5) 4_454 ?
O24 Ca3 2.346(5) 3_455 ?
O24 Ca3 2.704(5) 4_454 ?
